data_7712196
loop_
_publ_author_name
'Pilichos, Evangelos'
'Tubau, &#xc0;nnia'
'Speed, Saskia'
'Font-Bardia, Merc&#xe8;'
'Escuer, Albert'
'Grabulosa, Arnald'
'Mayans, J&#xfa;lia'

_publ_section_title
;
 Magnetic and optical studies of a new family of multidimensional and
 multiproperty PO-lanthanide(III) derived systems.
;
_journal_issue 8
_journal_name_full 'Dalton transactions (Cambridge, England : 2003)'
_journal_page_first 2485
_journal_page_last 2494
_journal_paper_doi 10.1039/d2dt03621e
_journal_volume 52
_journal_year 2023
_chemical_formula_moiety 'C29 H31 Gd N4 O12 P2'
_chemical_formula_sum 'C29 H31 Gd N4 O12 P2'
_chemical_formula_weight 846.77
_space_group_crystal_system monoclinic
_space_group_IT_number 14
_space_group_name_Hall '-P 2yn'
_space_group_name_H-M_alt 'P 1 21/n 1'
_atom_sites_solution_hydrogens geom
_audit_creation_method SHELXL-2018/3
_audit_update_record
;
2022-12-22 deposited with the CCDC.	2023-01-20 downloaded from the CCDC.
;
_cell_angle_alpha 90
_cell_angle_beta 104.076(2)
_cell_angle_gamma 90
_cell_formula_units_Z 4
_cell_length_a 17.0768(7)
_cell_length_b 9.9525(5)
_cell_length_c 20.5086(10)
_cell_measurement_reflns_used 9491
_cell_measurement_temperature 100(2)
_cell_measurement_theta_max 30.50
_cell_measurement_theta_min 2.29
_cell_volume 3380.9(3)
_computing_cell_refinement 'Bruker SAINT'
_computing_data_collection 'Bruker APEX4'
_computing_data_reduction 'Bruker SAINT'
_computing_molecular_graphics 'Bruker SHELXTL'
_computing_publication_material 'Bruker SHELXTL'
_computing_structure_refinement 'SHELXL-2018/3 (Sheldrick, 2018)'
_computing_structure_solution 'SHELXT 2014/5 (Sheldrick, 2014)'
_diffrn_ambient_temperature 100(2)
_diffrn_measured_fraction_theta_full 0.999
_diffrn_measured_fraction_theta_max 0.998
_diffrn_measurement_device_type 'D8 Venture'
_diffrn_measurement_method '\f and \w scans'
_diffrn_radiation_type MoK\a
_diffrn_radiation_wavelength 0.71073
_diffrn_reflns_av_R_equivalents 0.1070
_diffrn_reflns_av_unetI/netI 0.0456
_diffrn_reflns_Laue_measured_fraction_full 0.999
_diffrn_reflns_Laue_measured_fraction_max 0.998
_diffrn_reflns_limit_h_max 22
_diffrn_reflns_limit_h_min -24
_diffrn_reflns_limit_k_max 14
_diffrn_reflns_limit_k_min -14
_diffrn_reflns_limit_l_max 29
_diffrn_reflns_limit_l_min -29
_diffrn_reflns_number 123942
_diffrn_reflns_point_group_measured_fraction_full 0.999
_diffrn_reflns_point_group_measured_fraction_max 0.998
_diffrn_reflns_theta_full 25.242
_diffrn_reflns_theta_max 30.549
_diffrn_reflns_theta_min 2.288
_diffrn_source microfocus
_exptl_absorpt_coefficient_mu 2.123
_exptl_absorpt_correction_T_max 0.7461
_exptl_absorpt_correction_T_min 0.5375
_exptl_absorpt_correction_type multi-scan
_exptl_absorpt_process_details sadabs
_exptl_crystal_colour colourless
_exptl_crystal_density_diffrn 1.664
_exptl_crystal_description prism
_exptl_crystal_F_000 1692
_exptl_crystal_preparation 'Magnetic properties'
_exptl_crystal_recrystallization_method 'Re-crystallisation from solvent: methanol / ether'
_exptl_crystal_size_max 0.395
_exptl_crystal_size_mid 0.097
_exptl_crystal_size_min 0.063
_refine_diff_density_max 0.643
_refine_diff_density_min -0.996
_refine_diff_density_rms 0.115
_refine_ls_extinction_method none
_refine_ls_goodness_of_fit_ref 1.025
_refine_ls_hydrogen_treatment constr
_refine_ls_matrix_type full
_refine_ls_number_parameters 435
_refine_ls_number_reflns 10344
_refine_ls_number_restraints 3
_refine_ls_restrained_S_all 1.026
_refine_ls_R_factor_all 0.0428
_refine_ls_R_factor_gt 0.0271
_refine_ls_shift/su_max 0.001
_refine_ls_shift/su_mean 0.000
_refine_ls_structure_factor_coef Fsqd
_refine_ls_weighting_details 'w=1/[\s^2^(Fo^2^)+(0.0151P)^2^+2.1688P] where P=(Fo^2^+2Fc^2^)/3'
_refine_ls_weighting_scheme calc
_refine_ls_wR_factor_gt 0.0530
_refine_ls_wR_factor_ref 0.0571
_reflns_Friedel_coverage 0.000
_reflns_number_gt 8380
_reflns_number_total 10344
_reflns_threshold_expression 'I > 2\s(I)'
_cod_data_source_file d2dt03621e2.cif
_cod_data_source_block mo_I06AAB43A_0m_a
_cod_depositor_comments 'Adding full bibliography for 7712194--7712196.cif.'
_cod_original_sg_symbol_H-M 'P 21/n'
_cod_database_code 7712196
_shelx_shelxl_version_number 2018/3
_shelx_space_group_comment
;
The symmetry employed for this shelxl refinement is uniquely defined
by the following loop, which should always be used as a source of
symmetry information in preference to the above space-group names.
They are only intended as comments.
;

loop_
_space_group_symop_operation_xyz
'x, y, z'
'-x+1/2, y+1/2, -z+1/2'
'-x, -y, -z'
'x-1/2, -y-1/2, z-1/2'

loop_
_atom_site_label
_atom_site_type_symbol
_atom_site_fract_x
_atom_site_fract_y
_atom_site_fract_z
_atom_site_U_iso_or_equiv
_atom_site_adp_type
_atom_site_occupancy
_atom_site_site_symmetry_order
_atom_site_calc_flag
_atom_site_refinement_flags_posn
_atom_site_refinement_flags_adp
_atom_site_refinement_flags_occupancy
_atom_site_disorder_assembly
_atom_site_disorder_group
Gd1 Gd 0.73653(2) 0.38072(2) 0.44177(2) 0.01078(3) Uani 1 1 d . U . . .
P1 P 0.94533(3) 0.36074(5) 0.41777(3) 0.01074(10) Uani 1 1 d . . . . .
P2 P 0.50941(3) 0.36365(5) 0.41642(3) 0.01237(10) Uani 1 1 d . . . . .
O1 O 0.85547(8) 0.37769(14) 0.40672(7) 0.0145(3) Uani 1 1 d . . . . .
O2 O 0.59715(8) 0.36795(14) 0.41572(7) 0.0149(3) Uani 1 1 d . . . . .
O3 O 0.70882(10) 0.2856(2) 0.54528(9) 0.0315(4) Uani 1 1 d . . . . .
O4 O 0.79934(11) 0.19497(19) 0.62698(9) 0.0321(4) Uani 1 1 d . . . . .
O5 O 0.83250(9) 0.28075(17) 0.53943(9) 0.0257(4) Uani 1 1 d . U . . .
O6 O 0.69691(9) 0.37752(15) 0.31487(8) 0.0181(3) Uani 1 1 d . . . . .
O7 O 0.72362(9) 0.57017(15) 0.36448(8) 0.0196(3) Uani 1 1 d . . . . .
O8 O 0.71740(11) 0.55283(18) 0.25736(8) 0.0313(4) Uani 1 1 d . . . . .
O9 O 0.82031(9) 0.56797(17) 0.50844(9) 0.0242(4) Uani 1 1 d . U . . .
O10 O 0.69460(9) 0.56907(18) 0.50697(9) 0.0285(4) Uani 1 1 d . . . . .
O11 O 0.77551(9) 0.71145(16) 0.57074(8) 0.0221(3) Uani 1 1 d . . . . .
O12 O 0.72866(9) 0.15193(15) 0.41522(8) 0.0179(3) Uani 1 1 d . U . . .
N1 N 0.78082(11) 0.25170(18) 0.57278(9) 0.0187(4) Uani 1 1 d . . . . .
N2 N 0.71252(11) 0.50105(18) 0.31022(9) 0.0175(4) Uani 1 1 d . . . . .
N3 N 0.76418(10) 0.61929(18) 0.53052(9) 0.0155(3) Uani 1 1 d . . . . .
N4 N 0.69824(11) -0.05267(18) 0.36789(9) 0.0195(4) Uani 1 1 d . . . . .
C1 C 0.97271(12) 0.1878(2) 0.41316(10) 0.0128(4) Uani 1 1 d . . . . .
C2 C 0.91413(12) 0.1010(2) 0.37607(11) 0.0161(4) Uani 1 1 d . . . . .
H2 H 0.862133 0.134294 0.354542 0.019 Uiso 1 1 calc R U . . .
C3 C 0.93221(13) -0.0340(2) 0.37079(11) 0.0192(4) Uani 1 1 d . . . . .
H3 H 0.892579 -0.093135 0.345474 0.023 Uiso 1 1 calc R U . . .
C4 C 1.00809(14) -0.0827(2) 0.40244(11) 0.0200(5) Uani 1 1 d . . . . .
H4 H 1.020252 -0.175169 0.398767 0.024 Uiso 1 1 calc R U . . .
C5 C 1.06632(13) 0.0032(2) 0.43947(11) 0.0202(5) Uani 1 1 d . . . . .
H5 H 1.118131 -0.030517 0.461202 0.024 Uiso 1 1 calc R U . . .
C6 C 1.04887(13) 0.1383(2) 0.44474(11) 0.0172(4) Uani 1 1 d . . . . .
H6 H 1.088819 0.197047 0.469881 0.021 Uiso 1 1 calc R U . . .
C7 C 0.98082(12) 0.4555(2) 0.35609(10) 0.0133(4) Uani 1 1 d . . . . .
C8 C 0.93894(13) 0.5720(2) 0.32969(11) 0.0171(4) Uani 1 1 d . . . . .
H8 H 0.890656 0.596223 0.341987 0.020 Uiso 1 1 calc R U . . .
C9 C 0.96825(15) 0.6521(2) 0.28546(12) 0.0233(5) Uani 1 1 d . . . . .
H9 H 0.939772 0.730895 0.267280 0.028 Uiso 1 1 calc R U . . .
C10 C 1.03880(15) 0.6174(3) 0.26782(12) 0.0271(5) Uani 1 1 d . . . . .
H10 H 1.059045 0.673300 0.238110 0.032 Uiso 1 1 calc R U . . .
C11 C 1.08009(14) 0.5015(3) 0.29328(12) 0.0265(5) Uani 1 1 d . . . . .
H11 H 1.128021 0.477315 0.280408 0.032 Uiso 1 1 calc R U . . .
C12 C 1.05138(13) 0.4207(2) 0.33764(11) 0.0197(5) Uani 1 1 d . . . . .
H12 H 1.079930 0.341616 0.355358 0.024 Uiso 1 1 calc R U . . .
C13 C 0.47178(12) 0.1941(2) 0.40795(10) 0.0148(4) Uani 1 1 d . . . . .
C14 C 0.52674(14) 0.0880(2) 0.41999(12) 0.0219(5) Uani 1 1 d . . . . .
H14 H 0.583070 0.105727 0.432758 0.026 Uiso 1 1 calc R U . . .
C15 C 0.49892(15) -0.0436(2) 0.41326(14) 0.0286(6) Uani 1 1 d . . . . .
H15 H 0.536369 -0.115917 0.420733 0.034 Uiso 1 1 calc R U . . .
C16 C 0.41672(16) -0.0699(2) 0.39568(13) 0.0279(5) Uani 1 1 d . . . . .
H16 H 0.397980 -0.160129 0.390910 0.033 Uiso 1 1 calc R U . . .
C17 C 0.36207(15) 0.0349(3) 0.38510(13) 0.0282(5) Uani 1 1 d . . . . .
H17 H 0.305770 0.016713 0.373679 0.034 Uiso 1 1 calc R U . . .
C18 C 0.38936(13) 0.1673(2) 0.39114(12) 0.0225(5) Uani 1 1 d . . . . .
H18 H 0.351691 0.239240 0.383789 0.027 Uiso 1 1 calc R U . . .
C19 C 0.45027(12) 0.4645(2) 0.34954(10) 0.0142(4) Uani 1 1 d . . . . .
C20 C 0.37412(12) 0.5142(2) 0.35117(11) 0.0188(4) Uani 1 1 d . . . . .
H20 H 0.352123 0.495119 0.388479 0.023 Uiso 1 1 calc R U . . .
C21 C 0.33081(14) 0.5913(2) 0.29834(13) 0.0248(5) Uani 1 1 d . . . . .
H21 H 0.279122 0.625107 0.299465 0.030 Uiso 1 1 calc R U . . .
C22 C 0.36277(15) 0.6193(3) 0.24386(12) 0.0267(5) Uani 1 1 d . . . . .
H22 H 0.332604 0.671250 0.207484 0.032 Uiso 1 1 calc R U . . .
C23 C 0.43837(15) 0.5718(3) 0.24219(12) 0.0271(5) Uani 1 1 d . . . . .
H23 H 0.460160 0.592099 0.204892 0.033 Uiso 1 1 calc R U . . .
C24 C 0.48259(13) 0.4946(2) 0.29490(11) 0.0201(5) Uani 1 1 d . . . . .
H24 H 0.534615 0.462439 0.293769 0.024 Uiso 1 1 calc R U . . .
C25 C 0.70168(13) 0.0791(2) 0.36520(12) 0.0183(4) Uani 1 1 d . . . . .
H25 H 0.682554 0.121395 0.322770 0.022 Uiso 1 1 calc R U . . .
C26 C 0.72803(16) -0.1230(2) 0.43130(12) 0.0288(6) Uani 1 1 d . . . . .
H26A H 0.687676 -0.188619 0.437549 0.043 Uiso 1 1 calc R U . . .
H26B H 0.738065 -0.058162 0.468363 0.043 Uiso 1 1 calc R U . . .
H26C H 0.778386 -0.169646 0.430686 0.043 Uiso 1 1 calc R U . . .
C27 C 0.6658(2) -0.1335(2) 0.30830(13) 0.0380(7) Uani 1 1 d . . . . .
H27A H 0.627004 -0.198453 0.317918 0.057 Uiso 0.5 1 calc R U P A 1
H27B H 0.709975 -0.181568 0.295590 0.057 Uiso 0.5 1 calc R U P A 1
H27C H 0.638731 -0.074889 0.271265 0.057 Uiso 0.5 1 calc R U P A 1
H27D H 0.614506 -0.173669 0.311472 0.057 Uiso 0.5 1 calc R U P B 2
H27E H 0.704266 -0.204845 0.305064 0.057 Uiso 0.5 1 calc R U P B 2
H27F H 0.656938 -0.076395 0.268236 0.057 Uiso 0.5 1 calc R U P B 2
C28 C 0.99851(12) 0.42290(19) 0.49895(10) 0.0126(4) Uani 1 1 d . . . . .
H28A H 0.971487 0.389944 0.533453 0.015 Uiso 1 1 calc R U . . .
H28B H 1.054295 0.387180 0.509995 0.015 Uiso 1 1 calc R U . . .
C29 C 0.49175(12) 0.4247(2) 0.49437(10) 0.0142(4) Uani 1 1 d . . . . .
H29A H 0.434923 0.406328 0.494898 0.017 Uiso 1 1 calc R U . . .
H29B H 0.526676 0.374346 0.532078 0.017 Uiso 1 1 calc R U . . .

loop_
_atom_site_aniso_label
_atom_site_aniso_U_11
_atom_site_aniso_U_22
_atom_site_aniso_U_33
_atom_site_aniso_U_23
_atom_site_aniso_U_13
_atom_site_aniso_U_12
Gd1 0.01010(4) 0.00941(5) 0.01333(5) 0.00008(4) 0.00384(3) -0.00001(4)
P1 0.0108(2) 0.0104(2) 0.0114(2) -0.00157(19) 0.00335(18) -0.00045(18)
P2 0.0110(2) 0.0139(3) 0.0126(2) -0.0018(2) 0.00347(18) -0.00064(19)
O1 0.0127(6) 0.0152(7) 0.0161(7) -0.0020(6) 0.0049(5) -0.0003(6)
O2 0.0120(6) 0.0164(7) 0.0168(7) -0.0033(6) 0.0043(5) 0.0000(6)
O3 0.0236(8) 0.0488(12) 0.0258(9) 0.0170(8) 0.0135(7) 0.0155(8)
O4 0.0415(10) 0.0342(10) 0.0200(9) 0.0129(8) 0.0062(8) 0.0045(8)
O5 0.0173(7) 0.0321(10) 0.0268(9) 0.0150(7) 0.0034(6) -0.0003(7)
O6 0.0194(7) 0.0148(7) 0.0200(8) -0.0007(6) 0.0046(6) -0.0035(6)
O7 0.0282(8) 0.0134(7) 0.0166(8) -0.0012(6) 0.0042(6) 0.0015(6)
O8 0.0479(11) 0.0298(10) 0.0150(8) 0.0095(7) 0.0053(8) -0.0022(8)
O9 0.0131(7) 0.0258(8) 0.0335(10) -0.0160(7) 0.0055(6) 0.0000(6)
O10 0.0169(8) 0.0300(9) 0.0430(11) -0.0199(8) 0.0158(7) -0.0116(7)
O11 0.0216(8) 0.0197(8) 0.0243(9) -0.0111(7) 0.0043(6) -0.0017(6)
O12 0.0215(7) 0.0112(6) 0.0221(8) -0.0021(6) 0.0070(6) -0.0008(6)
N1 0.0239(9) 0.0144(9) 0.0182(10) 0.0014(7) 0.0058(7) 0.0014(7)
N2 0.0181(9) 0.0181(9) 0.0150(9) 0.0018(7) 0.0015(7) 0.0011(7)
N3 0.0161(8) 0.0137(9) 0.0170(9) -0.0002(7) 0.0044(7) 0.0006(7)
N4 0.0273(10) 0.0102(9) 0.0178(10) 0.0003(7) -0.0004(8) 0.0002(7)
C1 0.0151(9) 0.0115(10) 0.0133(10) -0.0009(8) 0.0061(7) -0.0004(7)
C2 0.0157(9) 0.0152(10) 0.0175(10) -0.0025(8) 0.0041(8) -0.0013(8)
C3 0.0237(11) 0.0136(10) 0.0207(11) -0.0055(9) 0.0061(9) -0.0048(8)
C4 0.0273(11) 0.0121(10) 0.0204(11) -0.0021(8) 0.0053(9) 0.0010(8)
C5 0.0206(10) 0.0175(11) 0.0206(11) -0.0001(9) 0.0011(9) 0.0045(8)
C6 0.0173(9) 0.0157(11) 0.0175(10) -0.0021(8) 0.0021(8) -0.0008(8)
C7 0.0146(9) 0.0139(10) 0.0105(9) -0.0019(8) 0.0012(7) -0.0029(7)
C8 0.0193(10) 0.0149(10) 0.0158(11) -0.0028(8) 0.0021(8) -0.0008(8)
C9 0.0356(13) 0.0155(11) 0.0168(11) -0.0009(9) 0.0024(10) -0.0032(9)
C10 0.0370(13) 0.0294(13) 0.0155(11) 0.0028(10) 0.0078(10) -0.0106(11)
C11 0.0239(11) 0.0365(14) 0.0228(12) 0.0025(11) 0.0130(10) -0.0028(10)
C12 0.0168(10) 0.0254(12) 0.0176(11) 0.0025(9) 0.0056(8) 0.0000(8)
C13 0.0160(9) 0.0155(10) 0.0135(10) -0.0015(8) 0.0048(8) -0.0028(8)
C14 0.0197(10) 0.0177(11) 0.0298(13) 0.0007(9) 0.0091(9) -0.0007(8)
C15 0.0321(13) 0.0157(12) 0.0406(16) 0.0007(10) 0.0140(11) 0.0002(10)
C16 0.0370(14) 0.0185(12) 0.0300(14) -0.0044(10) 0.0117(11) -0.0114(10)
C17 0.0237(12) 0.0261(13) 0.0342(14) -0.0033(11) 0.0060(10) -0.0099(10)
C18 0.0195(10) 0.0212(11) 0.0263(13) -0.0013(10) 0.0045(9) -0.0007(9)
C19 0.0145(9) 0.0143(10) 0.0132(10) -0.0021(8) 0.0020(8) -0.0003(8)
C20 0.0163(10) 0.0232(12) 0.0174(11) 0.0007(9) 0.0050(8) -0.0002(8)
C21 0.0177(10) 0.0278(13) 0.0274(13) 0.0034(10) 0.0028(9) 0.0052(9)
C22 0.0310(12) 0.0273(13) 0.0197(11) 0.0072(10) 0.0018(9) 0.0066(10)
C23 0.0335(13) 0.0308(13) 0.0195(12) 0.0062(10) 0.0110(10) 0.0054(11)
C24 0.0209(11) 0.0218(12) 0.0191(11) -0.0002(9) 0.0080(9) 0.0022(9)
C25 0.0230(11) 0.0113(10) 0.0208(11) 0.0015(8) 0.0056(9) 0.0016(8)
C26 0.0435(15) 0.0155(11) 0.0218(12) 0.0033(10) -0.0032(11) -0.0007(11)
C27 0.065(2) 0.0138(12) 0.0242(13) -0.0011(10) -0.0098(13) -0.0010(12)
C28 0.0153(9) 0.0112(9) 0.0108(9) -0.0021(7) 0.0026(7) -0.0016(7)
C29 0.0164(9) 0.0139(10) 0.0133(10) -0.0013(8) 0.0052(8) 0.0003(8)

loop_
_atom_type_symbol
_atom_type_description
_atom_type_scat_dispersion_real
_atom_type_scat_dispersion_imag
_atom_type_scat_source
C C 0.0033 0.0016 'International Tables Vol C Tables 4.2.6.8 and 6.1.1.4'
H H 0.0000 0.0000 'International Tables Vol C Tables 4.2.6.8 and 6.1.1.4'
Gd Gd -0.1653 3.9035 'International Tables Vol C Tables 4.2.6.8 and 6.1.1.4'
N N 0.0061 0.0033 'International Tables Vol C Tables 4.2.6.8 and 6.1.1.4'
O O 0.0106 0.0060 'International Tables Vol C Tables 4.2.6.8 and 6.1.1.4'
P P 0.1023 0.0942 'International Tables Vol C Tables 4.2.6.8 and 6.1.1.4'

loop_
_geom_angle_atom_site_label_1
_geom_angle_atom_site_label_2
_geom_angle_atom_site_label_3
_geom_angle
_geom_angle_site_symmetry_1
_geom_angle_site_symmetry_3
_geom_angle_publ_flag
O2 Gd1 O1 149.26(5) . . ?
O2 Gd1 O12 83.97(5) . . ?
O1 Gd1 O12 85.41(5) . . ?
O2 Gd1 O7 88.11(5) . . ?
O1 Gd1 O7 75.85(5) . . ?
O12 Gd1 O7 127.65(5) . . ?
O2 Gd1 O5 127.47(5) . . ?
O1 Gd1 O5 77.70(5) . . ?
O12 Gd1 O5 77.61(6) . . ?
O7 Gd1 O5 140.94(5) . . ?
O2 Gd1 O3 77.07(5) . . ?
O1 Gd1 O3 128.86(5) . . ?
O12 Gd1 O3 79.33(6) . . ?
O7 Gd1 O3 148.01(6) . . ?
O5 Gd1 O3 51.46(5) . . ?
O2 Gd1 O10 75.69(5) . . ?
O1 Gd1 O10 124.18(5) . . ?
O12 Gd1 O10 147.70(5) . . ?
O7 Gd1 O10 77.06(6) . . ?
O5 Gd1 O10 95.05(6) . . ?
O3 Gd1 O10 71.89(6) . . ?
O2 Gd1 O6 76.02(5) . . ?
O1 Gd1 O6 73.44(5) . . ?
O12 Gd1 O6 76.22(5) . . ?
O7 Gd1 O6 51.73(5) . . ?
O5 Gd1 O6 142.18(5) . . ?
O3 Gd1 O6 145.16(6) . . ?
O10 Gd1 O6 121.32(6) . . ?
O2 Gd1 O9 125.36(5) . . ?
O1 Gd1 O9 75.78(5) . . ?
O12 Gd1 O9 146.51(5) . . ?
O7 Gd1 O9 74.47(6) . . ?
O5 Gd1 O9 71.50(6) . . ?
O3 Gd1 O9 91.10(6) . . ?
O10 Gd1 O9 50.20(5) . . ?
O6 Gd1 O9 122.64(5) . . ?
O2 Gd1 N2 84.42(5) . . ?
O1 Gd1 N2 69.58(5) . . ?
O12 Gd1 N2 101.49(5) . . ?
O7 Gd1 N2 26.16(5) . . ?
O5 Gd1 N2 147.20(5) . . ?
O3 Gd1 N2 161.31(5) . . ?
O10 Gd1 N2 101.20(6) . . ?
O6 Gd1 N2 25.96(5) . . ?
O9 Gd1 N2 97.59(6) . . ?
O2 Gd1 N1 102.19(5) . . ?
O1 Gd1 N1 103.33(5) . . ?
O12 Gd1 N1 76.84(5) . . ?
O7 Gd1 N1 154.74(5) . . ?
O5 Gd1 N1 25.80(5) . . ?
O3 Gd1 N1 25.66(5) . . ?
O10 Gd1 N1 83.17(6) . . ?
O6 Gd1 N1 153.03(5) . . ?
O9 Gd1 N1 80.82(6) . . ?
N2 Gd1 N1 172.89(5) . . ?
O2 Gd1 N3 100.81(5) . . ?
O1 Gd1 N3 100.41(5) . . ?
O12 Gd1 N3 156.42(5) . . ?
O7 Gd1 N3 75.82(5) . . ?
O5 Gd1 N3 81.32(5) . . ?
O3 Gd1 N3 79.31(6) . . ?
O10 Gd1 N3 25.19(5) . . ?
O6 Gd1 N3 127.36(5) . . ?
O9 Gd1 N3 25.10(5) . . ?
N2 Gd1 N3 101.95(5) . . ?
N1 Gd1 N3 79.58(5) . . ?
O1 P1 C1 111.67(9) . . ?
O1 P1 C7 109.96(9) . . ?
C1 P1 C7 109.27(9) . . ?
O1 P1 C28 111.53(9) . . ?
C1 P1 C28 107.41(9) . . ?
C7 P1 C28 106.85(9) . . ?
O2 P2 C19 110.68(9) . . ?
O2 P2 C13 111.06(9) . . ?
C19 P2 C13 109.20(10) . . ?
O2 P2 C29 112.40(9) . . ?
C19 P2 C29 107.71(10) . . ?
C13 P2 C29 105.59(10) . . ?
P1 O1 Gd1 153.46(9) . . ?
P2 O2 Gd1 166.43(9) . . ?
N1 O3 Gd1 96.68(12) . . ?
N1 O5 Gd1 96.72(12) . . ?
N2 O6 Gd1 93.26(11) . . ?
N2 O7 Gd1 96.90(11) . . ?
N3 O9 Gd1 96.46(11) . . ?
N3 O10 Gd1 97.76(12) . . ?
C25 O12 Gd1 138.18(15) . . ?
O4 N1 O3 122.54(19) . . ?
O4 N1 O5 122.34(19) . . ?
O3 N1 O5 115.12(17) . . ?
O4 N1 Gd1 178.59(16) . . ?
O3 N1 Gd1 57.66(10) . . ?
O5 N1 Gd1 57.47(10) . . ?
O8 N2 O6 122.52(19) . . ?
O8 N2 O7 121.08(19) . . ?
O6 N2 O7 116.40(17) . . ?
O8 N2 Gd1 168.29(15) . . ?
O6 N2 Gd1 60.78(10) . . ?
O7 N2 Gd1 56.94(10) . . ?
O11 N3 O9 122.56(17) . . ?
O11 N3 O10 122.26(17) . . ?
O9 N3 O10 115.17(17) . . ?
O11 N3 Gd1 175.44(15) . . ?
O9 N3 Gd1 58.43(10) . . ?
O10 N3 Gd1 57.05(10) . . ?
C25 N4 C27 121.9(2) . . ?
C25 N4 C26 120.53(19) . . ?
C27 N4 C26 117.60(18) . . ?
C6 C1 C2 119.81(19) . . ?
C6 C1 P1 122.76(16) . . ?
C2 C1 P1 117.44(15) . . ?
C3 C2 C1 119.8(2) . . ?
C4 C3 C2 120.1(2) . . ?
C3 C4 C5 120.2(2) . . ?
C6 C5 C4 120.1(2) . . ?
C5 C6 C1 120.0(2) . . ?
C12 C7 C8 119.7(2) . . ?
C12 C7 P1 121.55(16) . . ?
C8 C7 P1 118.60(16) . . ?
C9 C8 C7 119.8(2) . . ?
C10 C9 C8 120.2(2) . . ?
C9 C10 C11 120.3(2) . . ?
C10 C11 C12 120.0(2) . . ?
C11 C12 C7 120.0(2) . . ?
C18 C13 C14 119.7(2) . . ?
C18 C13 P2 121.32(17) . . ?
C14 C13 P2 118.95(16) . . ?
C15 C14 C13 119.8(2) . . ?
C16 C15 C14 120.3(2) . . ?
C17 C16 C15 120.0(2) . . ?
C16 C17 C18 120.1(2) . . ?
C13 C18 C17 120.0(2) . . ?
C24 C19 C20 119.62(19) . . ?
C24 C19 P2 118.25(16) . . ?
C20 C19 P2 122.13(16) . . ?
C21 C20 C19 120.0(2) . . ?
C20 C21 C22 120.1(2) . . ?
C23 C22 C21 120.3(2) . . ?
C22 C23 C24 120.2(2) . . ?
C23 C24 C19 119.8(2) . . ?
O12 C25 N4 123.7(2) . . ?
C28 C28 P1 112.02(19) 3_766 . ?
C29 C29 P2 113.50(19) 3_666 . ?

loop_
_geom_bond_atom_site_label_1
_geom_bond_atom_site_label_2
_geom_bond_distance
_geom_bond_site_symmetry_2
_geom_bond_publ_flag
Gd1 O2 2.3126(14) . ?
Gd1 O1 2.3138(14) . ?
Gd1 O12 2.3375(15) . ?
Gd1 O7 2.4385(15) . ?
Gd1 O5 2.4680(16) . ?
Gd1 O3 2.4730(17) . ?
Gd1 O10 2.5060(16) . ?
Gd1 O6 2.5249(15) . ?
Gd1 O9 2.5373(15) . ?
Gd1 N2 2.8884(18) . ?
Gd1 N1 2.9071(18) . ?
Gd1 N3 2.9590(18) . ?
P1 O1 1.5050(14) . ?
P1 C1 1.792(2) . ?
P1 C7 1.797(2) . ?
P1 C28 1.801(2) . ?
P2 O2 1.5025(14) . ?
P2 C19 1.799(2) . ?
P2 C13 1.799(2) . ?
P2 C29 1.803(2) . ?
O3 N1 1.267(2) . ?
O4 N1 1.218(2) . ?
O5 N1 1.274(2) . ?
O6 N2 1.267(2) . ?
O7 N2 1.283(2) . ?
O8 N2 1.221(2) . ?
O9 N3 1.263(2) . ?
O10 N3 1.271(2) . ?
O11 N3 1.217(2) . ?
O12 C25 1.249(3) . ?
N4 C25 1.315(3) . ?
N4 C27 1.455(3) . ?
N4 C26 1.455(3) . ?
C1 C6 1.394(3) . ?
C1 C2 1.398(3) . ?
C2 C3 1.389(3) . ?
C3 C4 1.388(3) . ?
C4 C5 1.390(3) . ?
C5 C6 1.386(3) . ?
C7 C12 1.392(3) . ?
C7 C8 1.401(3) . ?
C8 C9 1.389(3) . ?
C9 C10 1.383(4) . ?
C10 C11 1.386(4) . ?
C11 C12 1.390(3) . ?
C13 C18 1.391(3) . ?
C13 C14 1.394(3) . ?
C14 C15 1.389(3) . ?
C15 C16 1.387(3) . ?
C16 C17 1.382(4) . ?
C17 C18 1.393(3) . ?
C19 C24 1.397(3) . ?
C19 C20 1.399(3) . ?
C20 C21 1.386(3) . ?
C21 C22 1.386(4) . ?
C22 C23 1.383(3) . ?
C23 C24 1.390(3) . ?
C28 C28 1.536(4) 3_766 ?
C29 C29 1.533(4) 3_666 ?
